data_7061321
loop_
_publ_author_name
'Galvez, Carolina E.'
'Piro, Oscar E.'
'Echeverr\'ia, Gustavo A.'
'Robles, Norma Lis'
'Lezama, Jos\'e O. G.'
'Sankaran, Sankaran Venkatachalam'
'Thamotharan, Subbiah'
'Villecco, Margarita B.'
'Loandos, Mar\'ia del H.'
'Gil, Diego M.'

_publ_section_title
;
 Experimental and theoretical insights into the formation of weak hydrogen
 bonds and H&#x22EF;H bonding interactions in the solid-state structure of
 two eucalyptol derivatives
;
_journal_issue 12
_journal_name_full 'New Journal of Chemistry'
_journal_page_first 5690
_journal_page_last 5704
_journal_paper_doi 10.1039/D2NJ00428C
_journal_volume 46
_journal_year 2022
_chemical_formula_sum 'C14 H22 O5'
_chemical_formula_weight 270.31
_chemical_name_systematic '1,3,3-trimethyl-2-oxabicycle[2.2.2]oct-5,8-yl acetate'
_space_group_crystal_system monoclinic
_space_group_IT_number 14
_space_group_name_Hall '-P 2yn'
_space_group_name_H-M_alt 'P 1 21/n 1'
_atom_sites_solution_hydrogens geom
_atom_sites_solution_primary dual
_atom_sites_solution_secondary difmap
_audit_creation_method SHELXL-2014/7
_audit_update_record
;
2021-08-21 deposited with the CCDC.	2022-02-24 downloaded from the CCDC.
;
_cell_angle_alpha 90
_cell_angle_beta 109.582(6)
_cell_angle_gamma 90
_cell_formula_units_Z 4
_cell_length_a 7.6744(4)
_cell_length_b 19.7633(9)
_cell_length_c 10.3173(6)
_cell_measurement_reflns_used 1847
_cell_measurement_temperature 297(2)
_cell_measurement_theta_max 25.7280
_cell_measurement_theta_min 4.3190
_cell_volume 1474.33(14)
_computing_cell_refinement 'CrysAlisPro 1.171.38.41 (Rigaku OD, 2015)'
_computing_data_collection 'CrysAlisPro 1.171.38.41 (Rigaku OD, 2015)'
_computing_data_reduction 'CrysAlisPro 1.171.38.41 (Rigaku OD, 2015)'
_computing_molecular_graphics 'ORTEP for Windows (Farrugia, 2012)'
_computing_publication_material 'SHELXL-2014/7 (Sheldrick, 2014)'
_computing_structure_refinement 'SHELXL-2014/7 (Sheldrick, 2014)'
_computing_structure_solution 'SHELXT (Sheldrick, 2015)'
_diffrn_ambient_temperature 297(2)
_diffrn_detector 'CCD plate'
_diffrn_detector_area_resol_mean 16.0604
_diffrn_detector_type Eos
_diffrn_measured_fraction_theta_full 0.997
_diffrn_measured_fraction_theta_max 0.832
_diffrn_measurement_device 'four-circle diffractometer'
_diffrn_measurement_device_type 'Xcalibur, Eos, Gemini'
_diffrn_radiation_monochromator graphite
_diffrn_radiation_probe x-ray
_diffrn_radiation_type 'Mo K\a'
_diffrn_radiation_wavelength 0.71073
_diffrn_reflns_av_R_equivalents 0.0276
_diffrn_reflns_av_unetI/netI 0.0381
_diffrn_reflns_Laue_measured_fraction_full 0.997
_diffrn_reflns_Laue_measured_fraction_max 0.832
_diffrn_reflns_limit_h_max 10
_diffrn_reflns_limit_h_min -9
_diffrn_reflns_limit_k_max 25
_diffrn_reflns_limit_k_min -24
_diffrn_reflns_limit_l_max 13
_diffrn_reflns_limit_l_min -13
_diffrn_reflns_number 8068
_diffrn_reflns_point_group_measured_fraction_full 0.997
_diffrn_reflns_point_group_measured_fraction_max 0.832
_diffrn_reflns_theta_full 25.242
_diffrn_reflns_theta_max 28.957
_diffrn_reflns_theta_min 3.000
_diffrn_source 'fine-focus sealed X-ray tube'
_diffrn_source_type 'Enhance (Mo) X-ray Source'
_exptl_absorpt_coefficient_mu 0.091
_exptl_absorpt_correction_T_max 1.00000
_exptl_absorpt_correction_T_min 0.97716
_exptl_absorpt_correction_type multi-scan
_exptl_absorpt_process_details
;
CrysAlisPro 1.171.38.41 (Rigaku Oxford Diffraction, 2015)
Empirical absorption correction using spherical harmonics,
implemented in SCALE3 ABSPACK scaling algorithm.
;
_exptl_crystal_colour colorless
_exptl_crystal_density_diffrn 1.218
_exptl_crystal_description fragment
_exptl_crystal_F_000 584
_exptl_crystal_recrystallization_method 'Re-crystallisation from solvent: Methanol'
_exptl_crystal_size_max 0.496
_exptl_crystal_size_mid 0.449
_exptl_crystal_size_min 0.262
_refine_diff_density_max 0.235
_refine_diff_density_min -0.221
_refine_diff_density_rms 0.046
_refine_ls_extinction_method none
_refine_ls_goodness_of_fit_ref 1.010
_refine_ls_hydrogen_treatment constr
_refine_ls_matrix_type full
_refine_ls_number_parameters 177
_refine_ls_number_reflns 3255
_refine_ls_number_restraints 0
_refine_ls_restrained_S_all 1.010
_refine_ls_R_factor_all 0.0907
_refine_ls_R_factor_gt 0.0562
_refine_ls_shift/su_max 0.020
_refine_ls_shift/su_mean 0.000
_refine_ls_structure_factor_coef Fsqd
_refine_ls_weighting_details 'w=1/[\s^2^(Fo^2^)+(0.0793P)^2^+0.2208P] where P=(Fo^2^+2Fc^2^)/3'
_refine_ls_weighting_scheme calc
_refine_ls_wR_factor_gt 0.1401
_refine_ls_wR_factor_ref 0.1661
_reflns_Friedel_coverage 0.000
_reflns_number_gt 2092
_reflns_number_total 3255
_reflns_threshold_expression 'I > 2\s(I)'
_cod_data_source_file d2nj00428c2.cif
_cod_data_source_block shelx_CCDC1
_cod_depositor_comments 'Adding full bibliography for 7061320--7061321.cif.'
_cod_original_sg_symbol_H-M 'P 21/n'
_cod_database_code 7061321
_shelx_shelxl_version_number 2014/7
_shelx_space_group_comment
;
The symmetry employed for this shelxl refinement is uniquely defined
by the following loop, which should always be used as a source of
symmetry information in preference to the above space-group names.
They are only intended as comments.
;
_shelx_estimated_absorpt_t_min 0.956
_shelx_estimated_absorpt_t_max 0.976
_oxdiff_exptl_absorpt_empirical_full_min 0.929
_oxdiff_exptl_absorpt_empirical_full_max 1.048
_oxdiff_exptl_absorpt_empirical_details
;
Empirical correction (ABSPACK) includes:
- Absorption correction using spherical harmonics
- Frame scaling
;

loop_
_space_group_symop_operation_xyz
'x, y, z'
'-x+1/2, y+1/2, -z+1/2'
'-x, -y, -z'
'x-1/2, -y-1/2, z-1/2'

loop_
_atom_site_label
_atom_site_type_symbol
_atom_site_fract_x
_atom_site_fract_y
_atom_site_fract_z
_atom_site_U_iso_or_equiv
_atom_site_adp_type
_atom_site_occupancy
_atom_site_site_symmetry_order
_atom_site_calc_flag
_atom_site_refinement_flags_posn
_atom_site_refinement_flags_adp
_atom_site_refinement_flags_occupancy
_atom_site_disorder_assembly
_atom_site_disorder_group
C1 C 0.4209(2) 0.28435(11) 0.5394(2) 0.0506(5) Uani 1 1 d . . . . .
C2 C 0.5238(3) 0.31613(11) 0.6793(2) 0.0581(6) Uani 1 1 d . . . . .
H2A H 0.5258 0.2846 0.7519 0.070 Uiso 1 1 calc R U . . .
H2B H 0.6506 0.3255 0.6861 0.070 Uiso 1 1 calc R U . . .
C3 C 0.4298(3) 0.38163(11) 0.6979(2) 0.0497(5) Uani 1 1 d . . . . .
H3 H 0.5117 0.4197 0.6978 0.060 Uiso 1 1 calc R U . . .
C4 C 0.2506(2) 0.38946(10) 0.57525(19) 0.0442(4) Uani 1 1 d . . . . .
H4 H 0.1817 0.4292 0.5879 0.053 Uiso 1 1 calc R U . . .
C5 C 0.3276(3) 0.40182(10) 0.4571(2) 0.0492(5) Uani 1 1 d . . . . .
H5 H 0.4267 0.4355 0.4869 0.059 Uiso 1 1 calc R U . . .
C6 C 0.4083(3) 0.33541(12) 0.4259(2) 0.0590(6) Uani 1 1 d . . . . .
H6A H 0.3299 0.3177 0.3380 0.071 Uiso 1 1 calc R U . . .
H6B H 0.5303 0.3434 0.4205 0.071 Uiso 1 1 calc R U . . .
C7 C 0.1275(2) 0.32597(9) 0.5512(2) 0.0461(5) Uani 1 1 d . . . . .
C8 C -0.0438(3) 0.33159(12) 0.4219(2) 0.0604(6) Uani 1 1 d . . . . .
H8A H -0.0060 0.3364 0.3426 0.091 Uiso 1 1 calc R U . . .
H8B H -0.1151 0.3704 0.4294 0.091 Uiso 1 1 calc R U . . .
H8C H -0.1176 0.2915 0.4125 0.091 Uiso 1 1 calc R U . . .
C9 C 0.0616(3) 0.30908(11) 0.6708(2) 0.0578(6) Uani 1 1 d . . . . .
H9A H -0.0144 0.2693 0.6492 0.087 Uiso 1 1 calc R U . . .
H9B H -0.0089 0.3463 0.6869 0.087 Uiso 1 1 calc R U . . .
H9C H 0.1666 0.3010 0.7518 0.087 Uiso 1 1 calc R U . . .
C10 C 0.5051(3) 0.21807(12) 0.5186(3) 0.0679(6) Uani 1 1 d . . . . .
H10A H 0.5101 0.1878 0.5925 0.102 Uiso 1 1 calc R U . . .
H10B H 0.6280 0.2258 0.5173 0.102 Uiso 1 1 calc R U . . .
H10C H 0.4310 0.1984 0.4328 0.102 Uiso 1 1 calc R U . . .
C11 C 0.5274(4) 0.40371(12) 0.9374(2) 0.0640(6) Uani 1 1 d . . . . .
C12 C 0.4792(5) 0.39669(15) 1.0649(3) 0.0885(9) Uani 1 1 d . . . . .
H12A H 0.5369 0.3568 1.1138 0.133 Uiso 1 1 calc R U . . .
H12B H 0.3474 0.3930 1.0411 0.133 Uiso 1 1 calc R U . . .
H12C H 0.5221 0.4357 1.1222 0.133 Uiso 1 1 calc R U . . .
C13 C 0.1463(3) 0.49119(11) 0.3220(2) 0.0531(5) Uani 1 1 d . . . . .
C14 C 0.0057(3) 0.50751(13) 0.1864(2) 0.0718(7) Uani 1 1 d . . . . .
H14A H -0.0899 0.5349 0.2000 0.108 Uiso 1 1 calc R U . . .
H14B H -0.0472 0.4663 0.1405 0.108 Uiso 1 1 calc R U . . .
H14C H 0.0635 0.5318 0.1311 0.108 Uiso 1 1 calc R U . . .
O1 O 0.23516(17) 0.26843(7) 0.53331(16) 0.0571(4) Uani 1 1 d . . . . .
O2 O 0.39227(18) 0.38211(8) 0.82664(14) 0.0582(4) Uani 1 1 d . . . . .
O3 O 0.6710(3) 0.42424(13) 0.9330(2) 0.1091(8) Uani 1 1 d . . . . .
O4 O 0.18987(18) 0.42505(7) 0.33052(14) 0.0545(4) Uani 1 1 d . . . . .
O5 O 0.2145(2) 0.53086(8) 0.41272(18) 0.0735(5) Uani 1 1 d . . . . .

loop_
_atom_site_aniso_label
_atom_site_aniso_U_11
_atom_site_aniso_U_22
_atom_site_aniso_U_33
_atom_site_aniso_U_23
_atom_site_aniso_U_13
_atom_site_aniso_U_12
C1 0.0362(9) 0.0636(12) 0.0555(12) 0.0014(10) 0.0202(9) 0.0024(9)
C2 0.0412(10) 0.0770(15) 0.0532(13) 0.0069(11) 0.0119(9) 0.0036(10)
C3 0.0430(9) 0.0637(12) 0.0400(11) -0.0022(9) 0.0110(8) -0.0125(9)
C4 0.0371(8) 0.0497(11) 0.0442(11) -0.0039(8) 0.0117(8) -0.0036(8)
C5 0.0400(9) 0.0626(12) 0.0426(11) 0.0031(9) 0.0106(8) -0.0068(9)
C6 0.0481(10) 0.0796(15) 0.0539(13) 0.0022(11) 0.0234(10) 0.0052(11)
C7 0.0367(8) 0.0498(11) 0.0545(12) -0.0093(9) 0.0189(8) -0.0038(8)
C8 0.0385(9) 0.0744(14) 0.0642(14) -0.0159(11) 0.0117(9) -0.0108(10)
C9 0.0521(11) 0.0614(13) 0.0680(14) -0.0052(11) 0.0307(11) -0.0099(10)
C10 0.0574(12) 0.0765(15) 0.0755(16) 0.0001(13) 0.0298(12) 0.0148(12)
C11 0.0721(15) 0.0617(14) 0.0475(13) -0.0068(10) 0.0057(11) -0.0137(12)
C12 0.116(2) 0.097(2) 0.0455(14) -0.0072(13) 0.0170(14) -0.0186(17)
C13 0.0511(11) 0.0598(13) 0.0474(12) 0.0008(10) 0.0153(9) -0.0055(10)
C14 0.0734(15) 0.0793(16) 0.0511(14) 0.0044(12) 0.0056(12) 0.0047(13)
O1 0.0416(7) 0.0538(8) 0.0813(11) -0.0120(7) 0.0279(7) -0.0042(6)
O2 0.0554(8) 0.0750(10) 0.0408(8) -0.0044(7) 0.0119(7) -0.0122(7)
O3 0.0882(13) 0.160(2) 0.0657(12) -0.0190(12) 0.0082(10) -0.0622(14)
O4 0.0556(8) 0.0602(9) 0.0423(8) 0.0002(6) 0.0091(6) -0.0046(7)
O5 0.0793(10) 0.0645(10) 0.0614(10) -0.0093(8) 0.0033(9) -0.0036(8)

loop_
_atom_type_symbol
_atom_type_description
_atom_type_scat_dispersion_real
_atom_type_scat_dispersion_imag
_atom_type_scat_source
C C 0.0033 0.0016 'International Tables Vol C Tables 4.2.6.8 and 6.1.1.4'
H H 0.0000 0.0000 'International Tables Vol C Tables 4.2.6.8 and 6.1.1.4'
O O 0.0106 0.0060 'International Tables Vol C Tables 4.2.6.8 and 6.1.1.4'

loop_
_geom_angle_atom_site_label_1
_geom_angle_atom_site_label_2
_geom_angle_atom_site_label_3
_geom_angle
_geom_angle_site_symmetry_1
_geom_angle_site_symmetry_3
_geom_angle_publ_flag
O1 C1 C10 105.62(16) . . ?
O1 C1 C6 107.72(16) . . ?
C10 C1 C6 112.70(18) . . ?
O1 C1 C2 108.73(16) . . ?
C10 C1 C2 112.37(18) . . ?
C6 C1 C2 109.47(18) . . ?
C3 C2 C1 110.53(16) . . ?
O2 C3 C2 111.58(17) . . ?
O2 C3 C4 110.92(14) . . ?
C2 C3 C4 108.25(16) . . ?
C3 C4 C7 112.53(16) . . ?
C3 C4 C5 101.16(14) . . ?
C7 C4 C5 112.23(16) . . ?
O4 C5 C6 107.80(16) . . ?
O4 C5 C4 113.91(15) . . ?
C6 C5 C4 108.65(16) . . ?
C1 C6 C5 109.38(17) . . ?
O1 C7 C9 106.79(16) . . ?
O1 C7 C8 107.75(16) . . ?
C9 C7 C8 107.53(15) . . ?
O1 C7 C4 108.31(13) . . ?
C9 C7 C4 113.65(16) . . ?
C8 C7 C4 112.51(17) . . ?
O3 C11 O2 122.8(2) . . ?
O3 C11 C12 125.0(2) . . ?
O2 C11 C12 112.1(2) . . ?
O5 C13 O4 123.4(2) . . ?
O5 C13 C14 125.6(2) . . ?
O4 C13 C14 110.99(19) . . ?
C1 O1 C7 114.81(14) . . ?
C11 O2 C3 116.86(16) . . ?
C13 O4 C5 117.15(16) . . ?

loop_
_geom_bond_atom_site_label_1
_geom_bond_atom_site_label_2
_geom_bond_distance
_geom_bond_site_symmetry_2
_geom_bond_publ_flag
C1 O1 1.440(2) . ?
C1 C10 1.508(3) . ?
C1 C6 1.524(3) . ?
C1 C2 1.529(3) . ?
C2 C3 1.525(3) . ?
C3 O2 1.450(2) . ?
C3 C4 1.533(3) . ?
C4 C7 1.540(3) . ?
C4 C5 1.541(3) . ?
C5 O4 1.452(2) . ?
C5 C6 1.531(3) . ?
C7 O1 1.453(2) . ?
C7 C9 1.520(3) . ?
C7 C8 1.531(3) . ?
C11 O3 1.189(3) . ?
C11 O2 1.330(3) . ?
C11 C12 1.488(3) . ?
C13 O5 1.199(3) . ?
C13 O4 1.345(2) . ?
C13 C14 1.488(3) . ?

loop_
_geom_hbond_atom_site_label_D
_geom_hbond_atom_site_label_H
_geom_hbond_atom_site_label_A
_geom_hbond_distance_DH
_geom_hbond_distance_HA
_geom_hbond_distance_DA
_geom_hbond_angle_DHA
_geom_hbond_site_symmetry_A
C8 H8A O4 0.96 2.34 2.941(3) 120.2 .
C9 H9C O2 0.96 2.30 2.894(3) 119.7 .
C14 H14C O3 0.96 2.50 3.397(3) 155.6 3_666

loop_
_geom_torsion_atom_site_label_1
_geom_torsion_atom_site_label_2
_geom_torsion_atom_site_label_3
_geom_torsion_atom_site_label_4
_geom_torsion
_geom_torsion_site_symmetry_1
_geom_torsion_site_symmetry_2
_geom_torsion_site_symmetry_3
_geom_torsion_site_symmetry_4
_geom_torsion_publ_flag
O1 C1 C2 C3 -61.4(2) . . . . ?
C10 C1 C2 C3 -177.96(17) . . . . ?
C6 C1 C2 C3 56.0(2) . . . . ?
C1 C2 C3 O2 128.34(17) . . . . ?
C1 C2 C3 C4 6.0(2) . . . . ?
O2 C3 C4 C7 -70.9(2) . . . . ?
C2 C3 C4 C7 51.9(2) . . . . ?
O2 C3 C4 C5 169.20(15) . . . . ?
C2 C3 C4 C5 -68.07(19) . . . . ?
C3 C4 C5 O4 -167.95(16) . . . . ?
C7 C4 C5 O4 71.9(2) . . . . ?
C3 C4 C5 C6 71.89(19) . . . . ?
C7 C4 C5 C6 -48.3(2) . . . . ?
O1 C1 C6 C5 65.8(2) . . . . ?
C10 C1 C6 C5 -178.12(17) . . . . ?
C2 C1 C6 C5 -52.3(2) . . . . ?
O4 C5 C6 C1 -135.31(16) . . . . ?
C4 C5 C6 C1 -11.4(2) . . . . ?
C3 C4 C7 O1 -56.4(2) . . . . ?
C5 C4 C7 O1 56.9(2) . . . . ?
C3 C4 C7 C9 62.1(2) . . . . ?
C5 C4 C7 C9 175.43(16) . . . . ?
C3 C4 C7 C8 -175.38(16) . . . . ?
C5 C4 C7 C8 -62.1(2) . . . . ?
C10 C1 O1 C7 180.00(17) . . . . ?
C6 C1 O1 C7 -59.3(2) . . . . ?
C2 C1 O1 C7 59.2(2) . . . . ?
C9 C7 O1 C1 -123.96(17) . . . . ?
C8 C7 O1 C1 120.77(18) . . . . ?
C4 C7 O1 C1 -1.2(2) . . . . ?
O3 C11 O2 C3 2.7(4) . . . . ?
C12 C11 O2 C3 -175.33(19) . . . . ?
C2 C3 O2 C11 86.5(2) . . . . ?
C4 C3 O2 C11 -152.77(19) . . . . ?
O5 C13 O4 C5 -0.3(3) . . . . ?
C14 C13 O4 C5 179.33(16) . . . . ?
C6 C5 O4 C13 -158.67(16) . . . . ?
C4 C5 O4 C13 80.7(2) . . . . ?
